data_1514901
loop_
_publ_author_name
'Hu, Rongrong'
'Lam, Jacky W. Y.'
'Yu, Yong'
'Sung, Herman H. Y.'
'Williams, Ian D.'
'Yuen, Matthew M. F.'
'Tang, Ben Zhong'

_publ_section_title
;
 Facile synthesis of soluble nonlinear polymers with glycogen-like
 structures and functional properties from &#x201C;simple&#x201D; acrylic
 monomers
;
_journal_issue 1
_journal_name_full 'Polymer Chemistry'
_journal_page_first 95
_journal_paper_doi 10.1039/c2py20485a
_journal_volume 4
_journal_year 2013
_chemical_formula_sum 'C32 H24 O4'
_chemical_formula_weight 472.51
_chemical_name_systematic
;
?
;
_space_group_IT_number 2
_symmetry_cell_setting triclinic
_symmetry_space_group_name_Hall '-P 1'
_symmetry_space_group_name_H-M 'P -1'
_atom_sites_solution_hydrogens geom
_atom_sites_solution_primary direct
_atom_sites_solution_secondary difmap
_audit_creation_method SHELXL-97
_cell_angle_alpha 98.109(7)
_cell_angle_beta 110.976(8)
_cell_angle_gamma 105.891(10)
_cell_formula_units_Z 2
_cell_length_a 9.5026(11)
_cell_length_b 12.2523(14)
_cell_length_c 12.4543(8)
_cell_measurement_reflns_used 3165
_cell_measurement_temperature 173(2)
_cell_measurement_theta_max 71.22
_cell_measurement_theta_min 3.88
_cell_volume 1255.2(3)
_computing_structure_refinement 'SHELXL-97 (Sheldrick, 1997)'
_computing_structure_solution 'SHELXS-97 (Sheldrick, 1990)'
_diffrn_ambient_temperature 173(2)
_diffrn_measured_fraction_theta_full 0.966
_diffrn_measured_fraction_theta_max 0.966
_diffrn_radiation_monochromator graphite
_diffrn_radiation_source 'fine-focus sealed tube'
_diffrn_radiation_type CuK\a
_diffrn_radiation_wavelength 1.54178
_diffrn_reflns_av_R_equivalents 0.0285
_diffrn_reflns_av_sigmaI/netI 0.0321
_diffrn_reflns_limit_h_max 11
_diffrn_reflns_limit_h_min -11
_diffrn_reflns_limit_k_max 14
_diffrn_reflns_limit_k_min -14
_diffrn_reflns_limit_l_max 14
_diffrn_reflns_limit_l_min -11
_diffrn_reflns_number 6598
_diffrn_reflns_theta_full 66.50
_diffrn_reflns_theta_max 67.48
_diffrn_reflns_theta_min 3.94
_exptl_absorpt_coefficient_mu 0.655
_exptl_absorpt_correction_T_max 1.00
_exptl_absorpt_correction_T_min 0.75
_exptl_absorpt_correction_type multi-scan
_exptl_absorpt_process_details SADABS
_exptl_crystal_colour colorless
_exptl_crystal_density_diffrn 1.250
_exptl_crystal_density_method 'not measured'
_exptl_crystal_description plate
_exptl_crystal_F_000 496
_exptl_crystal_size_max 0.40
_exptl_crystal_size_mid 0.30
_exptl_crystal_size_min 0.04
_refine_diff_density_max 0.306
_refine_diff_density_min -0.330
_refine_diff_density_rms 0.043
_refine_ls_extinction_method none
_refine_ls_goodness_of_fit_ref 1.043
_refine_ls_hydrogen_treatment constr
_refine_ls_matrix_type full
_refine_ls_number_parameters 324
_refine_ls_number_reflns 4371
_refine_ls_number_restraints 0
_refine_ls_restrained_S_all 1.043
_refine_ls_R_factor_all 0.0637
_refine_ls_R_factor_gt 0.0505
_refine_ls_shift/su_max 0.000
_refine_ls_shift/su_mean 0.000
_refine_ls_structure_factor_coef Fsqd
_refine_ls_weighting_details 'calc w=1/[\s^2^(Fo^2^)+(0.0980P)^2^+0.0000P] where P=(Fo^2^+2Fc^2^)/3'
_refine_ls_weighting_scheme calc
_refine_ls_wR_factor_gt 0.1425
_refine_ls_wR_factor_ref 0.1498
_reflns_number_gt 3273
_reflns_number_total 4371
_reflns_threshold_expression >2sigma(I)
_cod_data_source_file c2py20485a.txt
_cod_data_source_block rong6cult
_cod_depositor_comments
;
The following automatic conversions were performed:

'_symmetry_cell_setting' value 'Triclinic' changed to 'triclinic'
according to
/usr/data/users/saulius/automatic-downloads/retrospective/RSC/lib/dictionaries/cif_core.dic
dictionary named 'cif_core.dic' version 2.4.2 from 2011-04-26.

Automatic conversion script
Id: cif_fix_values 2281 2013-09-26 08:29:07Z andrius 
;
_cod_original_cell_volume 1255.2(2)
_cod_original_sg_symbol_H-M P-1
_cod_database_code 1514901

loop_
_symmetry_equiv_pos_as_xyz
'x, y, z'
'-x, -y, -z'

loop_
_atom_site_label
_atom_site_type_symbol
_atom_site_fract_x
_atom_site_fract_y
_atom_site_fract_z
_atom_site_U_iso_or_equiv
_atom_site_adp_type
_atom_site_occupancy
_atom_site_symmetry_multiplicity
_atom_site_calc_flag
_atom_site_refinement_flags
O1 O 0.81851(16) 1.07452(12) 0.89316(13) 0.0555(4) Uani 1 1 d .
O2 O 0.5650(4) 1.0175(3) 0.8777(3) 0.0598(8) Uiso 0.50 1 d P
O2A O 0.5831(5) 0.9780(4) 0.8990(4) 0.0711(10) Uiso 0.50 1 d P
O3 O 0.47946(16) 0.29119(12) 0.03801(13) 0.0543(4) Uani 1 1 d .
O4 O 0.22994(17) 0.29951(14) -0.01956(14) 0.0642(4) Uani 1 1 d .
C1 C 0.6949(2) 0.83012(15) 0.57505(16) 0.0396(4) Uani 1 1 d .
C2 C 0.7800(2) 0.81454(15) 0.68604(16) 0.0411(4) Uani 1 1 d .
H2A H 0.8116 0.7475 0.6893 0.049 Uiso 1 1 calc R
C3 C 0.8187(2) 0.89517(16) 0.79120(17) 0.0453(4) Uani 1 1 d .
H3A H 0.8764 0.8836 0.8660 0.054 Uiso 1 1 calc R
C4 C 0.7730(2) 0.99211(16) 0.78637(17) 0.0450(4) Uani 1 1 d .
C5 C 0.6922(2) 1.01216(17) 0.67824(18) 0.0509(5) Uani 1 1 d .
H5A H 0.6642 1.0808 0.6759 0.061 Uiso 1 1 calc R
C6 C 0.6533(2) 0.93074(17) 0.57411(18) 0.0478(5) Uani 1 1 d .
H6A H 0.5965 0.9436 0.4998 0.057 Uiso 1 1 calc R
C7 C 0.7063(3) 1.0692(2) 0.9373(2) 0.0636(6) Uani 1 1 d .
C8 C 0.7665(3) 1.1612(2) 1.0494(2) 0.0698(7) Uani 1 1 d .
H8A H 0.7015 1.1569 1.0926 0.084 Uiso 1 1 calc R
C9 C 0.9047(3) 1.2485(2) 1.0929(2) 0.0694(7) Uani 1 1 d .
H9A H 0.9724 1.2551 1.0516 0.083 Uiso 1 1 calc R
H9B H 0.9372 1.3052 1.1655 0.083 Uiso 1 1 calc R
C10 C 0.6411(2) 0.73875(15) 0.46178(15) 0.0378(4) Uani 1 1 d .
C11 C 0.67113(19) 0.57952(14) 0.33338(15) 0.0364(4) Uani 1 1 d .
C12 C 0.5485(2) 0.47894(16) 0.32184(17) 0.0425(4) Uani 1 1 d .
H12A H 0.5087 0.4763 0.3818 0.051 Uiso 1 1 calc R
C13 C 0.4843(2) 0.38314(16) 0.22425(18) 0.0461(4) Uani 1 1 d .
H13A H 0.4023 0.3141 0.2176 0.055 Uiso 1 1 calc R
C14 C 0.5402(2) 0.38835(15) 0.13626(17) 0.0438(4) Uani 1 1 d .
C15 C 0.6642(2) 0.48582(16) 0.14592(17) 0.0435(4) Uani 1 1 d .
H15A H 0.7028 0.4880 0.0854 0.052 Uiso 1 1 calc R
C16 C 0.73068(19) 0.58036(15) 0.24640(16) 0.0400(4) Uani 1 1 d .
H16A H 0.8184 0.6468 0.2558 0.048 Uiso 1 1 calc R
C17 C 0.3193(2) 0.25146(17) -0.03308(19) 0.0504(5) Uani 1 1 d .
C18 C 0.2737(3) 0.14490(19) -0.1276(2) 0.0627(6) Uani 1 1 d .
H18A H 0.3484 0.1063 -0.1253 0.075 Uiso 1 1 calc R
C19 C 0.1289(3) 0.1036(2) -0.2151(2) 0.0773(8) Uani 1 1 d .
H19A H 0.0544 0.1424 -0.2171 0.093 Uiso 1 1 calc R
H19B H 0.0987 0.0349 -0.2763 0.093 Uiso 1 1 calc R
C20 C 0.73684(19) 0.68476(14) 0.43753(15) 0.0369(4) Uani 1 1 d .
C21 C 0.91283(19) 0.72228(14) 0.51136(15) 0.0364(4) Uani 1 1 d .
C22 C 0.9800(2) 0.64269(16) 0.55845(16) 0.0430(4) Uani 1 1 d .
H22A H 0.9123 0.5637 0.5421 0.052 Uiso 1 1 calc R
C23 C 1.1428(2) 0.67590(18) 0.62847(17) 0.0515(5) Uani 1 1 d .
H23A H 1.1855 0.6206 0.6614 0.062 Uiso 1 1 calc R
C24 C 1.2438(2) 0.7901(2) 0.65046(18) 0.0563(6) Uani 1 1 d .
H24A H 1.3559 0.8136 0.6984 0.068 Uiso 1 1 calc R
C25 C 1.1799(2) 0.86918(19) 0.6020(2) 0.0585(6) Uani 1 1 d .
H25A H 1.2490 0.9472 0.6161 0.070 Uiso 1 1 calc R
C26 C 1.0162(2) 0.83663(16) 0.53300(18) 0.0471(5) Uani 1 1 d .
H26A H 0.9742 0.8924 0.5003 0.057 Uiso 1 1 calc R
C31 C 0.4692(2) 0.70663(15) 0.37718(16) 0.0405(4) Uani 1 1 d .
C32 C 0.3476(2) 0.68495(18) 0.41753(18) 0.0486(5) Uani 1 1 d .
H32A H 0.3753 0.6927 0.5002 0.058 Uiso 1 1 calc R
C33 C 0.1875(2) 0.6524(2) 0.3399(2) 0.0587(5) Uani 1 1 d .
H33A H 0.1064 0.6373 0.3691 0.070 Uiso 1 1 calc R
C34 C 0.1456(3) 0.6419(2) 0.2187(2) 0.0645(6) Uani 1 1 d .
H34A H 0.0359 0.6187 0.1646 0.077 Uiso 1 1 calc R
C35 C 0.2645(3) 0.6654(2) 0.17815(19) 0.0612(6) Uani 1 1 d .
H35A H 0.2362 0.6592 0.0957 0.073 Uiso 1 1 calc R
C36 C 0.4248(2) 0.69791(18) 0.25526(17) 0.0481(5) Uani 1 1 d .
H36A H 0.5052 0.7144 0.2255 0.058 Uiso 1 1 calc R

loop_
_atom_site_aniso_label
_atom_site_aniso_U_11
_atom_site_aniso_U_22
_atom_site_aniso_U_33
_atom_site_aniso_U_23
_atom_site_aniso_U_13
_atom_site_aniso_U_12
O1 0.0506(7) 0.0574(8) 0.0497(8) -0.0045(6) 0.0181(6) 0.0191(6)
O3 0.0475(7) 0.0467(7) 0.0538(8) -0.0076(6) 0.0155(6) 0.0127(6)
O4 0.0470(7) 0.0659(9) 0.0597(9) -0.0043(7) 0.0123(7) 0.0141(7)
C1 0.0371(8) 0.0430(9) 0.0410(9) 0.0090(7) 0.0164(7) 0.0184(7)
C2 0.0439(9) 0.0413(9) 0.0432(10) 0.0120(7) 0.0185(8) 0.0215(7)
C3 0.0450(9) 0.0503(10) 0.0400(10) 0.0094(8) 0.0161(8) 0.0193(8)
C4 0.0401(9) 0.0456(10) 0.0432(10) 0.0012(8) 0.0149(8) 0.0145(7)
C5 0.0526(10) 0.0458(10) 0.0521(11) 0.0047(8) 0.0142(9) 0.0284(8)
C6 0.0499(10) 0.0493(10) 0.0430(10) 0.0085(8) 0.0123(8) 0.0271(8)
C7 0.0562(12) 0.0778(15) 0.0499(12) 0.0032(11) 0.0214(10) 0.0207(11)
C8 0.0710(15) 0.0926(17) 0.0459(12) 0.0038(12) 0.0205(11) 0.0412(14)
C9 0.0790(16) 0.0778(15) 0.0423(11) 0.0006(11) 0.0090(11) 0.0436(13)
C10 0.0383(8) 0.0392(9) 0.0393(9) 0.0104(7) 0.0160(7) 0.0187(7)
C11 0.0309(7) 0.0369(8) 0.0380(9) 0.0054(7) 0.0104(7) 0.0146(6)
C12 0.0395(8) 0.0439(9) 0.0441(10) 0.0105(8) 0.0179(8) 0.0147(7)
C13 0.0384(9) 0.0392(9) 0.0497(11) 0.0047(8) 0.0135(8) 0.0075(7)
C14 0.0391(9) 0.0367(9) 0.0435(10) -0.0011(7) 0.0089(7) 0.0124(7)
C15 0.0403(9) 0.0467(10) 0.0403(9) 0.0040(7) 0.0162(8) 0.0151(7)
C16 0.0325(8) 0.0389(8) 0.0436(10) 0.0041(7) 0.0140(7) 0.0111(7)
C17 0.0454(10) 0.0444(10) 0.0502(11) 0.0027(8) 0.0184(9) 0.0064(8)
C18 0.0616(13) 0.0475(11) 0.0603(14) -0.0037(10) 0.0242(11) 0.0020(9)
C19 0.0662(14) 0.0614(14) 0.0703(16) -0.0137(12) 0.0239(13) -0.0061(11)
C20 0.0368(8) 0.0363(8) 0.0376(9) 0.0077(7) 0.0144(7) 0.0151(7)
C21 0.0363(8) 0.0372(8) 0.0342(8) 0.0012(6) 0.0147(7) 0.0146(7)
C22 0.0398(9) 0.0416(9) 0.0420(10) 0.0028(7) 0.0123(7) 0.0166(7)
C23 0.0444(10) 0.0614(12) 0.0430(10) 0.0022(9) 0.0098(8) 0.0270(9)
C24 0.0351(9) 0.0711(13) 0.0454(11) -0.0088(10) 0.0091(8) 0.0155(9)
C25 0.0451(10) 0.0493(11) 0.0617(13) -0.0077(10) 0.0215(9) 0.0000(9)
C26 0.0477(10) 0.0379(9) 0.0505(11) 0.0041(8) 0.0199(9) 0.0117(8)
C31 0.0415(9) 0.0436(9) 0.0391(9) 0.0086(7) 0.0146(7) 0.0227(7)
C32 0.0440(9) 0.0626(11) 0.0420(10) 0.0112(9) 0.0170(8) 0.0255(9)
C33 0.0419(10) 0.0739(14) 0.0626(13) 0.0164(11) 0.0212(9) 0.0253(9)
C34 0.0439(10) 0.0798(15) 0.0549(13) 0.0055(11) 0.0046(9) 0.0275(10)
C35 0.0640(12) 0.0792(14) 0.0400(11) 0.0116(10) 0.0115(10) 0.0401(11)
C36 0.0512(10) 0.0590(11) 0.0426(10) 0.0152(8) 0.0191(8) 0.0316(9)

loop_
_atom_type_symbol
_atom_type_description
_atom_type_scat_dispersion_real
_atom_type_scat_dispersion_imag
_atom_type_scat_source
C C 0.0181 0.0091 'International Tables Vol C Tables 4.2.6.8 and 6.1.1.4'
H H 0.0000 0.0000 'International Tables Vol C Tables 4.2.6.8 and 6.1.1.4'
O O 0.0492 0.0322 'International Tables Vol C Tables 4.2.6.8 and 6.1.1.4'

loop_
_geom_angle_atom_site_label_1
_geom_angle_atom_site_label_2
_geom_angle_atom_site_label_3
_geom_angle
C7 O1 C4 117.17(15)
O2A O2 C7 80.5(6)
O2 O2A C7 70.5(5)
C17 O3 C14 117.82(15)
C6 C1 C2 117.66(16)
C6 C1 C10 120.87(16)
C2 C1 C10 121.35(15)
C3 C2 C1 121.12(16)
C4 C3 C2 119.37(17)
C3 C4 C5 121.23(17)
C3 C4 O1 118.45(17)
C5 C4 O1 120.20(17)
C6 C5 C4 118.82(17)
C5 C6 C1 121.76(18)
O2 C7 O2A 29.0(2)
O2 C7 O1 122.7(2)
O2A C7 O1 119.7(3)
O2 C7 C8 122.0(3)
O2A C7 C8 125.6(3)
O1 C7 C8 112.61(19)
C9 C8 C7 123.8(2)
C20 C10 C1 123.44(15)
C20 C10 C31 121.47(15)
C1 C10 C31 115.05(14)
C16 C11 C12 118.80(15)
C16 C11 C20 120.79(15)
C12 C11 C20 120.41(16)
C13 C12 C11 120.60(18)
C12 C13 C14 119.45(17)
C13 C14 C15 121.52(16)
C13 C14 O3 120.34(16)
C15 C14 O3 118.02(17)
C14 C15 C16 118.33(18)
C15 C16 C11 121.19(16)
O4 C17 O3 123.31(17)
O4 C17 C18 125.78(18)
O3 C17 C18 110.90(18)
C19 C18 C17 119.6(2)
C10 C20 C21 123.69(15)
C10 C20 C11 121.71(15)
C21 C20 C11 114.60(14)
C22 C21 C26 117.95(16)
C22 C21 C20 120.54(15)
C26 C21 C20 121.49(16)
C23 C22 C21 121.56(17)
C22 C23 C24 119.85(19)
C25 C24 C23 119.33(18)
C24 C25 C26 121.00(19)
C25 C26 C21 120.27(19)
C32 C31 C36 117.85(17)
C32 C31 C10 120.78(16)
C36 C31 C10 121.37(16)
C33 C32 C31 121.47(19)
C32 C33 C34 119.8(2)
C35 C34 C33 119.36(19)
C34 C35 C36 121.2(2)
C35 C36 C31 120.36(19)

loop_
_geom_bond_atom_site_label_1
_geom_bond_atom_site_label_2
_geom_bond_distance
O1 C7 1.354(3)
O1 C4 1.395(2)
O2 O2A 0.619(5)
O2 C7 1.201(4)
O2A C7 1.257(4)
O3 C17 1.358(2)
O3 C14 1.398(2)
O4 C17 1.202(3)
C1 C6 1.395(3)
C1 C2 1.400(3)
C1 C10 1.493(2)
C2 C3 1.385(3)
C3 C4 1.374(3)
C4 C5 1.386(3)
C5 C6 1.380(3)
C7 C8 1.476(3)
C8 C9 1.312(4)
C10 C20 1.352(2)
C10 C31 1.494(2)
C11 C16 1.390(3)
C11 C12 1.393(3)
C11 C20 1.497(2)
C12 C13 1.379(3)
C13 C14 1.380(3)
C14 C15 1.384(3)
C15 C16 1.390(2)
C17 C18 1.473(3)
C18 C19 1.314(3)
C20 C21 1.487(2)
C21 C22 1.391(3)
C21 C26 1.397(2)
C22 C23 1.382(3)
C23 C24 1.386(3)
C24 C25 1.377(3)
C25 C26 1.387(3)
C31 C32 1.394(3)
C31 C36 1.402(3)
C32 C33 1.384(3)
C33 C34 1.393(3)
C34 C35 1.373(3)
C35 C36 1.383(3)

loop_
_geom_torsion_atom_site_label_1
_geom_torsion_atom_site_label_2
_geom_torsion_atom_site_label_3
_geom_torsion_atom_site_label_4
_geom_torsion
C6 C1 C2 C3 1.1(3)
C10 C1 C2 C3 -174.93(16)
C1 C2 C3 C4 -0.1(3)
C2 C3 C4 C5 -1.6(3)
C2 C3 C4 O1 -177.62(16)
C7 O1 C4 C3 -100.2(2)
C7 O1 C4 C5 83.8(3)
C3 C4 C5 C6 2.0(3)
O1 C4 C5 C6 178.01(17)
C4 C5 C6 C1 -0.9(3)
C2 C1 C6 C5 -0.7(3)
C10 C1 C6 C5 175.43(18)
O2A O2 C7 O1 93.2(6)
O2A O2 C7 C8 -106.7(6)
O2 O2A C7 O1 -104.7(6)
O2 O2A C7 C8 93.1(6)
C4 O1 C7 O2 -17.5(4)
C4 O1 C7 O2A 16.4(4)
C4 O1 C7 C8 -179.24(19)
O2 C7 C8 C9 -152.8(3)
O2A C7 C8 C9 172.3(4)
O1 C7 C8 C9 9.1(4)
C6 C1 C10 C20 138.2(2)
C2 C1 C10 C20 -45.9(3)
C6 C1 C10 C31 -44.2(2)
C2 C1 C10 C31 131.75(18)
C16 C11 C12 C13 -1.8(3)
C20 C11 C12 C13 178.04(16)
C11 C12 C13 C14 -1.3(3)
C12 C13 C14 C15 2.7(3)
C12 C13 C14 O3 178.47(16)
C17 O3 C14 C13 60.3(3)
C17 O3 C14 C15 -123.8(2)
C13 C14 C15 C16 -0.9(3)
O3 C14 C15 C16 -176.77(16)
C14 C15 C16 C11 -2.3(3)
C12 C11 C16 C15 3.6(3)
C20 C11 C16 C15 -176.20(16)
C14 O3 C17 O4 4.4(3)
C14 O3 C17 C18 -176.53(18)
O4 C17 C18 C19 8.9(4)
O3 C17 C18 C19 -170.2(2)
C1 C10 C20 C21 -9.8(3)
C31 C10 C20 C21 172.74(16)
C1 C10 C20 C11 169.17(16)
C31 C10 C20 C11 -8.3(3)
C16 C11 C20 C10 122.8(2)
C12 C11 C20 C10 -57.0(2)
C16 C11 C20 C21 -58.2(2)
C12 C11 C20 C21 122.00(18)
C10 C20 C21 C22 124.7(2)
C11 C20 C21 C22 -54.3(2)
C10 C20 C21 C26 -57.0(3)
C11 C20 C21 C26 124.00(18)
C26 C21 C22 C23 2.5(3)
C20 C21 C22 C23 -179.22(17)
C21 C22 C23 C24 -1.7(3)
C22 C23 C24 C25 0.0(3)
C23 C24 C25 C26 0.8(3)
C24 C25 C26 C21 0.0(3)
C22 C21 C26 C25 -1.6(3)
C20 C21 C26 C25 -179.90(18)
C20 C10 C31 C32 131.8(2)
C1 C10 C31 C32 -45.9(2)
C20 C10 C31 C36 -48.6(3)
C1 C10 C31 C36 133.74(18)
C36 C31 C32 C33 1.9(3)
C10 C31 C32 C33 -178.47(19)
C31 C32 C33 C34 -0.6(3)
C32 C33 C34 C35 -0.7(4)
C33 C34 C35 C36 0.8(4)
C34 C35 C36 C31 0.6(3)
C32 C31 C36 C35 -1.8(3)
C10 C31 C36 C35 178.50(18)
